data_1558526
loop_
_publ_author_name
'Li, Hao'
'Liang, Yu-Ru'
'Chen, Shao-Xin'
'Wang, Wen-Xuan'
'Zou, Yike'
'Nuryyeva, Selbi'
'Houk, K. N.'
'Xiong, Juan'
'Hu, Jin-Feng'

_publ_section_title
;
 Amentotaxins C-V, Structurally Diverse Diterpenoids from the Leaves and
 Twigs of the Vulnerable Conifer <i>Amentotaxus argotaenia</i> and Their
 Cytotoxic Effects.
;
_journal_issue 7
_journal_name_full 'Journal of natural products'
_journal_page_first 2129
_journal_page_last 2144
_journal_paper_doi 10.1021/acs.jnatprod.0c00064
_journal_volume 83
_journal_year 2020
_chemical_absolute_configuration rmad
_chemical_formula_moiety 'C19 H28 O2'
_chemical_formula_sum 'C19 H28 O2'
_chemical_formula_weight 288.41
_space_group_crystal_system orthorhombic
_space_group_IT_number 19
_space_group_name_Hall 'P 2ac 2ab'
_space_group_name_H-M_alt 'P 21 21 21'
_atom_sites_solution_hydrogens mixed
_atom_sites_solution_primary dual
_audit_creation_date 2018-08-23
_audit_creation_method
;
Olex2 1.2
(compiled 2018.05.29 svn.r3508 for OlexSys, GUI svn.r5506)
;
_cell_angle_alpha 90
_cell_angle_beta 90
_cell_angle_gamma 90
_cell_formula_units_Z 4
_cell_length_a 7.94090(10)
_cell_length_b 11.0197(2)
_cell_length_c 18.8393(3)
_cell_measurement_reflns_used 9920
_cell_measurement_temperature 170(2)
_cell_measurement_theta_max 54.956
_cell_measurement_theta_min 3.490
_cell_volume 1648.56(4)
_computing_cell_refinement 'SAINT v8.37A (Bruker, 2015)'
_computing_data_reduction 'SAINT v8.37A (Bruker, 2015)'
_computing_molecular_graphics 'Olex2 (Dolomanov et al., 2009)'
_computing_publication_material 'Olex2 (Dolomanov et al., 2009)'
_computing_structure_refinement 'ShelXL (Sheldrick, 2015)'
_computing_structure_solution 'ShelXT (Sheldrick, 2015)'
_diffrn_ambient_temperature 169.98
_diffrn_measured_fraction_theta_full 0.987
_diffrn_measured_fraction_theta_max 0.987
_diffrn_measurement_device_type 'Bruker D8 Venture'
_diffrn_measurement_method '\f and \w scans'
_diffrn_radiation_type GaK\a
_diffrn_radiation_wavelength 1.34139
_diffrn_reflns_av_R_equivalents 0.0442
_diffrn_reflns_av_unetI/netI 0.0275
_diffrn_reflns_Laue_measured_fraction_full 0.987
_diffrn_reflns_Laue_measured_fraction_max 0.987
_diffrn_reflns_limit_h_max 9
_diffrn_reflns_limit_h_min -9
_diffrn_reflns_limit_k_max 11
_diffrn_reflns_limit_k_min -13
_diffrn_reflns_limit_l_max 23
_diffrn_reflns_limit_l_min -22
_diffrn_reflns_number 17013
_diffrn_reflns_point_group_measured_fraction_full 0.984
_diffrn_reflns_point_group_measured_fraction_max 0.981
_diffrn_reflns_theta_full 53.594
_diffrn_reflns_theta_max 54.965
_diffrn_reflns_theta_min 5.976
_diffrn_standards_number 0
_exptl_absorpt_coefficient_mu 0.365
_exptl_absorpt_correction_T_max 0.7508
_exptl_absorpt_correction_T_min 0.6072
_exptl_absorpt_correction_type multi-scan
_exptl_absorpt_process_details
'SADABS-2016/2 (Bruker,2016/2) was used for absorption correction. wR2(int) was 0.1454 before and 0.0640 after correction. The Ratio of minimum to maximum transmission is 0.8087. The \l/2 correction factor is Not present.'
_exptl_crystal_colour colourless
_exptl_crystal_density_diffrn 1.162
_exptl_crystal_description prism
_exptl_crystal_F_000 632
_exptl_crystal_size_max 0.12
_exptl_crystal_size_mid 0.03
_exptl_crystal_size_min 0.02
_refine_diff_density_max 0.188
_refine_diff_density_min -0.143
_refine_diff_density_rms 0.033
_refine_ls_abs_structure_details
;
 Flack x determined using 1229 quotients [(I+)-(I-)]/[(I+)+(I-)]
 (Parsons, Flack and Wagner, Acta Cryst. B69 (2013) 249-259).
;
_refine_ls_abs_structure_Flack -0.01(8)
_refine_ls_extinction_method none
_refine_ls_goodness_of_fit_ref 1.010
_refine_ls_hydrogen_treatment mixed
_refine_ls_matrix_type full
_refine_ls_number_parameters 196
_refine_ls_number_reflns 3088
_refine_ls_number_restraints 0
_refine_ls_restrained_S_all 1.010
_refine_ls_R_factor_all 0.0359
_refine_ls_R_factor_gt 0.0347
_refine_ls_shift/su_max 0.001
_refine_ls_shift/su_mean 0.000
_refine_ls_structure_factor_coef Fsqd
_refine_ls_weighting_details 'w=1/[\s^2^(Fo^2^)+(0.1000P)^2^] where P=(Fo^2^+2Fc^2^)/3'
_refine_ls_weighting_scheme calc
_refine_ls_wR_factor_gt 0.1110
_refine_ls_wR_factor_ref 0.1135
_reflns_Friedel_coverage 0.718
_reflns_Friedel_fraction_full 0.979
_reflns_Friedel_fraction_max 0.974
_reflns_number_gt 2997
_reflns_number_total 3088
_reflns_threshold_expression 'I > 2\s(I)'
_cod_data_source_file np0c00064_si_003.cif
_cod_data_source_block wmj18146_0m
_cod_depositor_comments 'Adding full bibliography for 1558526--1558528.cif.'
_cod_database_code 1558526
_shelx_shelxl_version_number 2016/6
_shelx_space_group_comment
;
The symmetry employed for this shelxl refinement is uniquely defined
by the following loop, which should always be used as a source of
symmetry information in preference to the above space-group names.
They are only intended as comments.
;
_shelx_estimated_absorpt_t_max 0.993
_shelx_estimated_absorpt_t_min 0.958
_olex2_refinement_description
;
1. Fixed Uiso
 At 1.2 times of:
  All C(H) groups, All C(H,H) groups
 At 1.5 times of:
  All C(H,H,H) groups, All O(H) groups
2.a Ternary CH refined with riding coordinates:
 C5(H5), C9(H9), C11(H11), C13(H13), C15(H15)
2.b Secondary CH2 refined with riding coordinates:
 C1(H1A,H1B), C2(H2A,H2B), C3(H3A,H3B), C6(H6A,H6B), C7(H7A,H7B), C12(H12A,
 H12B), C14(H14A,H14B)
2.c X=CH2 refined with riding coordinates:
 C17(H17A,H17B), C19(H19A,H19B)
2.d Idealised Me refined as rotating group:
 C20(H20A,H20B,H20C)
2.e Idealised tetrahedral OH refined as rotating group:
 O1(H1)
;
_olex2_submission_special_instructions 'No special instructions were received'

loop_
_space_group_symop_operation_xyz
'x, y, z'
'-x+1/2, -y, z+1/2'
'-x, y+1/2, -z+1/2'
'x+1/2, -y+1/2, -z'

loop_
_atom_site_label
_atom_site_type_symbol
_atom_site_fract_x
_atom_site_fract_y
_atom_site_fract_z
_atom_site_U_iso_or_equiv
_atom_site_adp_type
_atom_site_occupancy
_atom_site_site_symmetry_order
_atom_site_calc_flag
_atom_site_refinement_flags_posn
_atom_site_refinement_flags_adp
_atom_site_refinement_flags_occupancy
_atom_site_disorder_assembly
_atom_site_disorder_group
O1 O 0.33878(14) 0.26638(10) 0.42859(7) 0.0354(3) Uani 1 1 d . . . . .
H1 H 0.242153 0.235594 0.430825 0.053 Uiso 1 1 calc GR . . . .
O2 O 0.53182(16) 0.33477(13) 0.53821(7) 0.0387(3) Uani 1 1 d . . . . .
H2 H 0.478(3) 0.288(2) 0.5078(12) 0.046(6) Uiso 1 1 d . . . . .
C1 C 0.6182(3) 0.38292(16) 0.27457(9) 0.0373(4) Uani 1 1 d . . . . .
H1A H 0.682461 0.320150 0.300628 0.045 Uiso 1 1 calc R . . . .
H1B H 0.509898 0.346298 0.259734 0.045 Uiso 1 1 calc R . . . .
C2 C 0.7177(3) 0.41908(19) 0.20785(9) 0.0490(5) Uani 1 1 d . . . . .
H2A H 0.747656 0.344989 0.180943 0.059 Uiso 1 1 calc R . . . .
H2B H 0.645560 0.470059 0.177071 0.059 Uiso 1 1 calc R . . . .
C3 C 0.8777(3) 0.4885(2) 0.22586(9) 0.0492(5) Uani 1 1 d . . . . .
H3A H 0.960257 0.432519 0.247701 0.059 Uiso 1 1 calc R . . . .
H3B H 0.927901 0.521228 0.181729 0.059 Uiso 1 1 calc R . . . .
C4 C 0.8421(2) 0.59055(17) 0.27591(8) 0.0344(4) Uani 1 1 d . . . . .
C5 C 0.7546(2) 0.54856(15) 0.34272(8) 0.0272(4) Uani 1 1 d . . . . .
H5 H 0.825971 0.481450 0.361969 0.033 Uiso 1 1 calc R . . . .
C6 C 0.7448(2) 0.64239(16) 0.40156(8) 0.0352(4) Uani 1 1 d . . . . .
H6A H 0.857378 0.678578 0.409508 0.042 Uiso 1 1 calc R . . . .
H6B H 0.666360 0.708112 0.387787 0.042 Uiso 1 1 calc R . . . .
C7 C 0.6836(2) 0.58203(18) 0.46920(8) 0.0357(4) Uani 1 1 d . . . . .
H7A H 0.678114 0.643521 0.507439 0.043 Uiso 1 1 calc R . . . .
H7B H 0.766083 0.519412 0.483698 0.043 Uiso 1 1 calc R . . . .
C8 C 0.5110(2) 0.52304(15) 0.46113(7) 0.0260(4) Uani 1 1 d . . . . .
C9 C 0.50657(18) 0.43697(14) 0.39606(7) 0.0222(3) Uani 1 1 d . . . . .
H9 H 0.583888 0.368853 0.409028 0.027 Uiso 1 1 calc R . . . .
C10 C 0.5814(2) 0.48952(15) 0.32544(7) 0.0241(4) Uani 1 1 d . . . . .
C11 C 0.3321(2) 0.37640(15) 0.38741(8) 0.0296(4) Uani 1 1 d . . . . .
H11 H 0.318085 0.353519 0.336381 0.035 Uiso 1 1 calc R . . . .
C12 C 0.1820(2) 0.45537(17) 0.40877(10) 0.0373(4) Uani 1 1 d . . . . .
H12A H 0.083992 0.402074 0.417900 0.045 Uiso 1 1 calc R . . . .
H12B H 0.152708 0.508989 0.368453 0.045 Uiso 1 1 calc R . . . .
C13 C 0.2129(2) 0.53412(17) 0.47465(10) 0.0379(4) Uani 1 1 d . . . . .
H13 H 0.111129 0.582951 0.487372 0.045 Uiso 1 1 calc R . . . .
C14 C 0.3656(2) 0.61517(15) 0.46013(9) 0.0353(4) Uani 1 1 d . . . . .
H14A H 0.379462 0.677343 0.497606 0.042 Uiso 1 1 calc R . . . .
H14B H 0.356427 0.655767 0.413407 0.042 Uiso 1 1 calc R . . . .
C15 C 0.4653(2) 0.45407(17) 0.53128(8) 0.0323(4) Uani 1 1 d . . . . .
H15 H 0.511448 0.503018 0.571525 0.039 Uiso 1 1 calc R . . . .
C16 C 0.2745(2) 0.46023(17) 0.53646(9) 0.0361(4) Uani 1 1 d . . . . .
C17 C 0.1846(3) 0.4111(2) 0.58817(10) 0.0487(5) Uani 1 1 d . . . . .
H17A H 0.065778 0.420884 0.588923 0.058 Uiso 1 1 calc R . . . .
H17B H 0.238958 0.365978 0.624539 0.058 Uiso 1 1 calc R . . . .
C19 C 0.8840(3) 0.70412(19) 0.26147(10) 0.0477(5) Uani 1 1 d . . . . .
H19A H 0.938733 0.723062 0.218019 0.057 Uiso 1 1 calc R . . . .
H19B H 0.859366 0.766717 0.294552 0.057 Uiso 1 1 calc R . . . .
C20 C 0.4648(2) 0.57971(17) 0.28776(9) 0.0350(4) Uani 1 1 d . . . . .
H20A H 0.452724 0.652890 0.316870 0.052 Uiso 1 1 calc GR . . . .
H20B H 0.353995 0.542413 0.280702 0.052 Uiso 1 1 calc GR . . . .
H20C H 0.513034 0.601471 0.241603 0.052 Uiso 1 1 calc GR . . . .

loop_
_atom_site_aniso_label
_atom_site_aniso_U_11
_atom_site_aniso_U_22
_atom_site_aniso_U_33
_atom_site_aniso_U_23
_atom_site_aniso_U_13
_atom_site_aniso_U_12
O1 0.0263(6) 0.0296(6) 0.0504(7) 0.0084(5) 0.0007(5) -0.0054(5)
O2 0.0327(6) 0.0468(8) 0.0367(6) 0.0150(6) -0.0034(5) 0.0059(6)
C1 0.0490(11) 0.0306(9) 0.0323(8) -0.0070(7) 0.0053(7) -0.0038(8)
C2 0.0747(14) 0.0428(11) 0.0296(8) -0.0114(8) 0.0125(9) -0.0015(11)
C3 0.0585(13) 0.0486(11) 0.0405(10) -0.0032(9) 0.0215(9) 0.0002(10)
C4 0.0339(9) 0.0384(10) 0.0310(8) 0.0043(7) 0.0063(7) -0.0015(8)
C5 0.0277(8) 0.0268(8) 0.0272(7) 0.0003(6) 0.0024(6) -0.0015(7)
C6 0.0371(9) 0.0365(10) 0.0320(8) -0.0069(7) 0.0026(7) -0.0151(8)
C7 0.0382(9) 0.0428(10) 0.0260(8) -0.0056(7) -0.0011(6) -0.0139(8)
C8 0.0261(8) 0.0295(9) 0.0224(7) -0.0001(6) 0.0001(6) -0.0014(7)
C9 0.0204(7) 0.0214(8) 0.0247(7) 0.0017(6) -0.0023(5) 0.0006(6)
C10 0.0277(8) 0.0222(8) 0.0225(7) -0.0002(6) -0.0012(6) 0.0006(6)
C11 0.0258(8) 0.0310(8) 0.0320(7) 0.0027(7) -0.0056(6) -0.0026(7)
C12 0.0207(7) 0.0436(10) 0.0477(10) 0.0116(8) -0.0050(7) 0.0030(7)
C13 0.0316(9) 0.0393(10) 0.0427(9) 0.0037(8) 0.0094(7) 0.0126(7)
C14 0.0442(10) 0.0269(8) 0.0348(8) -0.0006(7) 0.0083(7) 0.0082(7)
C15 0.0334(9) 0.0389(10) 0.0247(7) 0.0027(7) 0.0011(6) -0.0007(8)
C16 0.0366(9) 0.0375(10) 0.0342(9) 0.0013(7) 0.0083(7) 0.0035(8)
C17 0.0396(10) 0.0622(13) 0.0443(10) 0.0047(9) 0.0151(8) -0.0007(10)
C19 0.0547(11) 0.0455(11) 0.0431(9) 0.0078(9) 0.0143(9) -0.0111(10)
C20 0.0376(9) 0.0379(10) 0.0295(8) 0.0086(7) -0.0058(7) 0.0047(8)

loop_
_atom_type_symbol
_atom_type_description
_atom_type_scat_dispersion_real
_atom_type_scat_dispersion_imag
_atom_type_scat_source
C C 0.0148 0.0070 'International Tables Vol C Tables 4.2.6.8 and 6.1.1.4'
H H 0.0000 0.0000 'International Tables Vol C Tables 4.2.6.8 and 6.1.1.4'
O O 0.0412 0.0250 'International Tables Vol C Tables 4.2.6.8 and 6.1.1.4'

loop_
_geom_angle_atom_site_label_1
_geom_angle_atom_site_label_2
_geom_angle_atom_site_label_3
_geom_angle
_geom_angle_site_symmetry_1
_geom_angle_site_symmetry_3
_geom_angle_publ_flag
C11 O1 H1 109.5 . . ?
C15 O2 H2 107.6(16) . . ?
H1A C1 H1B 107.6 . . ?
C2 C1 H1A 108.7 . . ?
C2 C1 H1B 108.7 . . ?
C2 C1 C10 114.05(14) . . ?
C10 C1 H1A 108.7 . . ?
C10 C1 H1B 108.7 . . ?
C1 C2 H2A 109.2 . . ?
C1 C2 H2B 109.2 . . ?
H2A C2 H2B 107.9 . . ?
C3 C2 C1 112.17(15) . . ?
C3 C2 H2A 109.2 . . ?
C3 C2 H2B 109.2 . . ?
C2 C3 H3A 109.4 . . ?
C2 C3 H3B 109.4 . . ?
H3A C3 H3B 108.0 . . ?
C4 C3 C2 111.16(17) . . ?
C4 C3 H3A 109.4 . . ?
C4 C3 H3B 109.4 . . ?
C3 C4 C5 112.48(15) . . ?
C19 C4 C3 122.29(16) . . ?
C19 C4 C5 125.23(17) . . ?
C4 C5 H5 105.5 . . ?
C4 C5 C6 115.04(13) . . ?
C4 C5 C10 111.12(12) . . ?
C6 C5 H5 105.5 . . ?
C6 C5 C10 113.13(12) . . ?
C10 C5 H5 105.5 . . ?
C5 C6 H6A 109.8 . . ?
C5 C6 H6B 109.8 . . ?
H6A C6 H6B 108.3 . . ?
C7 C6 C5 109.32(13) . . ?
C7 C6 H6A 109.8 . . ?
C7 C6 H6B 109.8 . . ?
C6 C7 H7A 109.0 . . ?
C6 C7 H7B 109.0 . . ?
C6 C7 C8 113.05(13) . . ?
H7A C7 H7B 107.8 . . ?
C8 C7 H7A 109.0 . . ?
C8 C7 H7B 109.0 . . ?
C7 C8 C9 111.12(12) . . ?
C7 C8 C14 113.25(14) . . ?
C7 C8 C15 109.35(13) . . ?
C9 C8 C15 111.40(12) . . ?
C14 C8 C9 112.14(12) . . ?
C14 C8 C15 99.00(13) . . ?
C8 C9 H9 104.6 . . ?
C8 C9 C10 115.87(12) . . ?
C10 C9 H9 104.6 . . ?
C11 C9 C8 111.58(12) . . ?
C11 C9 H9 104.6 . . ?
C11 C9 C10 114.18(12) . . ?
C1 C10 C5 106.33(14) . . ?
C1 C10 C9 108.50(13) . . ?
C5 C10 C9 108.18(11) . . ?
C20 C10 C1 108.66(13) . . ?
C20 C10 C5 111.09(13) . . ?
C20 C10 C9 113.79(13) . . ?
O1 C11 C9 105.87(12) . . ?
O1 C11 H11 108.0 . . ?
O1 C11 C12 111.46(13) . . ?
C9 C11 H11 108.0 . . ?
C12 C11 C9 115.14(13) . . ?
C12 C11 H11 108.0 . . ?
C11 C12 H12A 108.7 . . ?
C11 C12 H12B 108.7 . . ?
C11 C12 C13 114.21(14) . . ?
H12A C12 H12B 107.6 . . ?
C13 C12 H12A 108.7 . . ?
C13 C12 H12B 108.7 . . ?
C12 C13 H13 111.7 . . ?
C14 C13 C12 108.18(14) . . ?
C14 C13 H13 111.7 . . ?
C16 C13 C12 111.87(14) . . ?
C16 C13 H13 111.7 . . ?
C16 C13 C14 101.36(15) . . ?
C8 C14 H14A 111.4 . . ?
C8 C14 H14B 111.4 . . ?
C13 C14 C8 101.98(12) . . ?
C13 C14 H14A 111.4 . . ?
C13 C14 H14B 111.4 . . ?
H14A C14 H14B 109.2 . . ?
O2 C15 C8 116.06(13) . . ?
O2 C15 H15 107.0 . . ?
O2 C15 C16 113.93(17) . . ?
C8 C15 H15 107.0 . . ?
C16 C15 C8 105.29(15) . . ?
C16 C15 H15 107.0 . . ?
C13 C16 C15 107.39(15) . . ?
C17 C16 C13 128.07(18) . . ?
C17 C16 C15 124.51(18) . . ?
C16 C17 H17A 120.0 . . ?
C16 C17 H17B 120.0 . . ?
H17A C17 H17B 120.0 . . ?
C4 C19 H19A 120.0 . . ?
C4 C19 H19B 120.0 . . ?
H19A C19 H19B 120.0 . . ?
C10 C20 H20A 109.5 . . ?
C10 C20 H20B 109.5 . . ?
C10 C20 H20C 109.5 . . ?
H20A C20 H20B 109.5 . . ?
H20A C20 H20C 109.5 . . ?
H20B C20 H20C 109.5 . . ?

loop_
_geom_bond_atom_site_label_1
_geom_bond_atom_site_label_2
_geom_bond_distance
_geom_bond_site_symmetry_2
_geom_bond_publ_flag
O1 H1 0.8400 . ?
O1 C11 1.4403(19) . ?
O2 H2 0.88(2) . ?
O2 C15 1.423(2) . ?
C1 H1A 0.9900 . ?
C1 H1B 0.9900 . ?
C1 C2 1.537(3) . ?
C1 C10 1.544(2) . ?
C2 H2A 0.9900 . ?
C2 H2B 0.9900 . ?
C2 C3 1.521(3) . ?
C3 H3A 0.9900 . ?
C3 H3B 0.9900 . ?
C3 C4 1.494(3) . ?
C4 C5 1.510(2) . ?
C4 C19 1.323(3) . ?
C5 H5 1.0000 . ?
C5 C6 1.518(2) . ?
C5 C10 1.555(2) . ?
C6 H6A 0.9900 . ?
C6 H6B 0.9900 . ?
C6 C7 1.517(2) . ?
C7 H7A 0.9900 . ?
C7 H7B 0.9900 . ?
C7 C8 1.524(2) . ?
C8 C9 1.5505(19) . ?
C8 C14 1.538(2) . ?
C8 C15 1.567(2) . ?
C9 H9 1.0000 . ?
C9 C10 1.5679(19) . ?
C9 C11 1.5466(19) . ?
C10 C20 1.533(2) . ?
C11 H11 1.0000 . ?
C11 C12 1.530(2) . ?
C12 H12A 0.9900 . ?
C12 H12B 0.9900 . ?
C12 C13 1.534(2) . ?
C13 H13 1.0000 . ?
C13 C14 1.531(3) . ?
C13 C16 1.503(2) . ?
C14 H14A 0.9900 . ?
C14 H14B 0.9900 . ?
C15 H15 1.0000 . ?
C15 C16 1.520(2) . ?
C16 C17 1.323(3) . ?
C17 H17A 0.9500 . ?
C17 H17B 0.9500 . ?
C19 H19A 0.9500 . ?
C19 H19B 0.9500 . ?
C20 H20A 0.9800 . ?
C20 H20B 0.9800 . ?
C20 H20C 0.9800 . ?

loop_
_geom_hbond_atom_site_label_D
_geom_hbond_atom_site_label_H
_geom_hbond_atom_site_label_A
_geom_hbond_distance_DH
_geom_hbond_distance_HA
_geom_hbond_distance_DA
_geom_hbond_angle_DHA
_geom_hbond_site_symmetry_A
O1 H1 O2 0.84 1.93 2.7523(16) 165.3 4_456
O2 H2 O1 0.88(2) 1.87(2) 2.6801(19) 151(2) .
